data_7024926
loop_
_publ_author_name
'Finze, Maik'
'Sprenger, Jan A. P.'
'Schaack, Bernd Bastian'

_publ_section_title
;
 Salts of the 1-cyanocarba-closo-dodecaborate anions
 [1-NC-closo-1-CB11X11]- (X = H, F, Cl, Br, I).
;
_journal_issue 10
_journal_name_full 'Dalton transactions (Cambridge, England : 2003)'
_journal_page_first 2708
_journal_page_last 2716
_journal_paper_doi 10.1039/b922720b
_journal_volume 39
_journal_year 2010
_chemical_formula_moiety 'C8 H20 N, C2 H11 B11 N'
_chemical_formula_sum 'C10 H31 B11 N2'
_chemical_formula_weight 298.28
_chemical_name_common Tetraethylammonium-1-cyanocarba-closo-dodecaborate
_chemical_name_systematic
;
Tetraethylammonium-1-cyanocarba-<i>closo</i>-dodecaborate
;
_space_group_IT_number 14
_symmetry_cell_setting monoclinic
_symmetry_space_group_name_Hall '-P 2ybc'
_symmetry_space_group_name_H-M 'P 1 21/c 1'
_atom_sites_solution_hydrogens geom
_atom_sites_solution_primary direct
_atom_sites_solution_secondary difmap
_audit_creation_method SHELXL-97
_cell_angle_alpha 90.00
_cell_angle_beta 99.91(3)
_cell_angle_gamma 90.00
_cell_formula_units_Z 2
_cell_length_a 9.0592(18)
_cell_length_b 10.065(2)
_cell_length_c 10.736(2)
_cell_measurement_reflns_used 2000
_cell_measurement_temperature 123(2)
_cell_measurement_theta_max 25.30
_cell_measurement_theta_min 2.28
_cell_volume 964.3(3)
_computing_cell_refinement 'CELL (Stoe & Cie, 1996)'
_computing_data_collection 'EXPOSE (Stoe & Cie, 1996)'
_computing_data_reduction 'INTEGRATE (Stoe & Cie, 1996)'
_computing_molecular_graphics 'Diamond3.1 (Crystal Impact GbR, 2006)'
_computing_publication_material 'SHELXL-97 (Sheldrick, 1997)'
_computing_structure_refinement 'SHELXL-97 (Sheldrick, 1997)'
_computing_structure_solution 'SHELXS-97 (Sheldrick, 1990)'
_diffrn_ambient_temperature 123(2)
_diffrn_measured_fraction_theta_full 0.998
_diffrn_measured_fraction_theta_max 0.998
_diffrn_measurement_device_type 'Stoe IPDS'
_diffrn_measurement_method \f-scans
_diffrn_radiation_monochromator graphite
_diffrn_radiation_source 'fine-focus sealed tube'
_diffrn_radiation_type MoK\a
_diffrn_radiation_wavelength 0.71073
_diffrn_reflns_av_R_equivalents 0.0806
_diffrn_reflns_av_sigmaI/netI 0.0970
_diffrn_reflns_limit_h_max 10
_diffrn_reflns_limit_h_min -10
_diffrn_reflns_limit_k_max 12
_diffrn_reflns_limit_k_min -12
_diffrn_reflns_limit_l_max 12
_diffrn_reflns_limit_l_min -12
_diffrn_reflns_number 8931
_diffrn_reflns_theta_full 25.30
_diffrn_reflns_theta_max 25.30
_diffrn_reflns_theta_min 2.28
_exptl_absorpt_coefficient_mu 0.051
_exptl_absorpt_correction_type none
_exptl_crystal_colour colourless
_exptl_crystal_density_diffrn 1.027
_exptl_crystal_density_method 'not measured'
_exptl_crystal_description parallelepiped
_exptl_crystal_F_000 320
_exptl_crystal_size_max 0.09
_exptl_crystal_size_mid 0.09
_exptl_crystal_size_min 0.06
_refine_diff_density_max 0.085
_refine_diff_density_min -0.154
_refine_diff_density_rms 0.021
_refine_ls_extinction_method none
_refine_ls_goodness_of_fit_ref 1.033
_refine_ls_hydrogen_treatment constr
_refine_ls_matrix_type full
_refine_ls_number_parameters 142
_refine_ls_number_reflns 1751
_refine_ls_number_restraints 20
_refine_ls_restrained_S_all 1.056
_refine_ls_R_factor_all 0.1257
_refine_ls_R_factor_gt 0.0541
_refine_ls_shift/su_max 0.000
_refine_ls_shift/su_mean 0.000
_refine_ls_structure_factor_coef Fsqd
_refine_ls_weighting_details 'calc w=1/[\s^2^(Fo^2^)+(0.0281P)^2^+0.0000P] where P=(Fo^2^+2Fc^2^)/3'
_refine_ls_weighting_scheme calc
_refine_ls_wR_factor_gt 0.0904
_refine_ls_wR_factor_ref 0.0969
_reflns_number_gt 735
_reflns_number_total 1751
_reflns_threshold_expression >2sigma(I)
_cod_data_source_file b922720b.txt
_cod_data_source_block '[Et4N][1-NC-closo-1-CB11H11]'
_cod_original_sg_symbol_H-M 'P 21/c'
_cod_database_code 7024926

loop_
_symmetry_equiv_pos_as_xyz
'x, y, z'
'-x, y+1/2, -z+1/2'
'-x, -y, -z'
'x, -y-1/2, z-1/2'

loop_
_atom_site_label
_atom_site_type_symbol
_atom_site_fract_x
_atom_site_fract_y
_atom_site_fract_z
_atom_site_U_iso_or_equiv
_atom_site_adp_type
_atom_site_occupancy
_atom_site_symmetry_multiplicity
_atom_site_calc_flag
_atom_site_refinement_flags
_atom_site_disorder_assembly
_atom_site_disorder_group
C1 C 0.6334(9) 1.0328(7) 0.4533(6) 0.099(5) Uani 0.50 1 d PDU A 1
C2 C 0.7573(7) 1.0649(4) 0.4095(4) 0.0775(13) Uani 0.50 1 d P A 1
N2 N 0.8653(5) 1.0929(4) 0.3716(3) 0.1087(14) Uani 0.50 1 d P A 1
B1 B 0.6568(10) 1.0379(7) 0.4446(6) 0.070(4) Uani 0.50 1 d PDU A 2
H1 H 0.7599 1.0627 0.4084 0.091 Uiso 0.50 1 calc PR A 2
B2 B 0.6260(3) 1.0928(2) 0.5962(2) 0.0824(8) Uani 1 1 d D . .
H2 H 0.7106 1.1534 0.6566 0.107 Uiso 1 1 calc R A 1
B3 B 0.6566(3) 0.9209(2) 0.5686(2) 0.0835(8) Uani 1 1 d D . .
H3 H 0.7611 0.8709 0.6113 0.109 Uiso 1 1 calc R B 1
B4 B 0.5653(3) 0.8823(2) 0.4130(2) 0.0839(8) Uani 1 1 d D . .
H4 H 0.6110 0.8073 0.3555 0.109 Uiso 1 1 calc R A 1
B5 B 0.4790(3) 1.0296(2) 0.3432(2) 0.0822(8) Uani 1 1 d D . .
H5 H 0.4694 1.0495 0.2414 0.107 Uiso 1 1 calc R C 1
B6 B 0.5160(3) 1.1593(2) 0.4569(2) 0.0861(8) Uani 1 1 d . . .
H6 H 0.5298 1.2627 0.4277 0.112 Uiso 1 1 calc R D 1
N1 N 1.0000 0.5000 0.5000 0.0551(6) Uani 1 2 d S . .
C10 C 1.0642(5) 0.4427(3) 0.6242(3) 0.0705(8) Uani 0.50 1 d P E -1
H10A H 1.0135 0.4822 0.6877 0.092 Uiso 0.50 1 calc PR E -1
H10B H 1.1689 0.4682 0.6443 0.092 Uiso 0.50 1 calc PR E -1
C11 C 1.054(2) 0.2930(18) 0.6345(19) 0.086(3) Uani 0.50 1 d P E -1
H11A H 1.0998 0.2655 0.7179 0.129 Uiso 0.50 1 calc PR E -1
H11B H 1.1058 0.2523 0.5734 0.129 Uiso 0.50 1 calc PR E -1
H11C H 0.9510 0.2664 0.6186 0.129 Uiso 0.50 1 calc PR E -1
C12 C 1.0258(4) 0.6525(4) 0.5097(3) 0.0705(8) Uani 0.50 1 d P E -1
H12A H 0.9736 0.6863 0.5748 0.092 Uiso 0.50 1 calc PR E -1
H12B H 1.1319 0.6679 0.5382 0.092 Uiso 0.50 1 calc PR E -1
C13 C 0.978(2) 0.7321(19) 0.3937(18) 0.086(3) Uani 0.50 1 d P E -1
H13A H 0.9996 0.8242 0.4117 0.129 Uiso 0.50 1 calc PR E -1
H13B H 0.8724 0.7209 0.3654 0.129 Uiso 0.50 1 calc PR E -1
H13C H 1.0315 0.7028 0.3288 0.129 Uiso 0.50 1 calc PR E -1
C14 C 0.8360(4) 0.4704(4) 0.4579(3) 0.0720(8) Uani 0.50 1 d P E -1
H14A H 0.8023 0.5154 0.3782 0.094 Uiso 0.50 1 calc PR E -1
H14B H 0.8245 0.3757 0.4425 0.094 Uiso 0.50 1 calc PR E -1
C15 C 0.738(3) 0.510(2) 0.5473(19) 0.096(3) Uani 0.50 1 d P E -1
H15A H 0.6364 0.4859 0.5133 0.144 Uiso 0.50 1 calc PR E -1
H15B H 0.7447 0.6038 0.5606 0.144 Uiso 0.50 1 calc PR E -1
H15C H 0.7690 0.4646 0.6263 0.144 Uiso 0.50 1 calc PR E -1
C16 C 1.0799(4) 0.4478(4) 0.3957(3) 0.0720(8) Uani 0.50 1 d P E -1
H16A H 1.0579 0.3538 0.3847 0.094 Uiso 0.50 1 calc PR E -1
H16B H 1.0375 0.4918 0.3173 0.094 Uiso 0.50 1 calc PR E -1
C17 C 1.249(3) 0.465(2) 0.416(2) 0.096(3) Uani 0.50 1 d P E -1
H17A H 1.2880 0.4280 0.3461 0.144 Uiso 0.50 1 calc PR E -1
H17B H 1.2939 0.4211 0.4928 0.144 Uiso 0.50 1 calc PR E -1
H17C H 1.2734 0.5584 0.4229 0.144 Uiso 0.50 1 calc PR E -1

loop_
_atom_site_aniso_label
_atom_site_aniso_U_11
_atom_site_aniso_U_22
_atom_site_aniso_U_33
_atom_site_aniso_U_23
_atom_site_aniso_U_13
_atom_site_aniso_U_12
C1 0.097(5) 0.102(5) 0.096(5) -0.006(3) 0.014(3) 0.001(3)
C2 0.087(4) 0.085(3) 0.060(3) -0.012(2) 0.010(3) -0.009(3)
N2 0.105(3) 0.139(4) 0.085(3) -0.006(2) 0.026(2) -0.020(3)
B1 0.071(5) 0.071(4) 0.064(4) -0.011(2) -0.001(3) 0.004(3)
B2 0.088(2) 0.0798(17) 0.0717(15) -0.0155(13) -0.0073(14) 0.0059(15)
B3 0.087(2) 0.0758(17) 0.0769(16) -0.0033(14) -0.0174(14) 0.0177(16)
B4 0.092(2) 0.0697(16) 0.0826(16) -0.0173(14) -0.0059(14) 0.0136(16)
B5 0.084(2) 0.0873(17) 0.0666(14) -0.0059(13) -0.0122(13) 0.0111(15)
B6 0.101(2) 0.0637(17) 0.0862(18) -0.0052(13) -0.0047(15) 0.0151(15)
N1 0.0563(16) 0.0574(15) 0.0492(13) -0.0062(11) 0.0024(11) -0.0011(12)
C10 0.076(2) 0.069(2) 0.0634(17) 0.0007(14) 0.0045(15) -0.0017(16)
C11 0.076(8) 0.077(5) 0.099(7) 0.017(4) -0.001(5) -0.001(4)
C12 0.076(2) 0.069(2) 0.0634(17) 0.0007(14) 0.0045(15) -0.0017(16)
C13 0.076(8) 0.077(5) 0.099(7) 0.017(4) -0.001(5) -0.001(4)
C14 0.069(2) 0.0742(18) 0.0709(17) -0.0060(14) 0.0053(16) 0.0012(16)
C15 0.083(3) 0.087(8) 0.125(10) -0.003(6) 0.041(6) 0.011(4)
C16 0.069(2) 0.0742(18) 0.0709(17) -0.0060(14) 0.0053(16) 0.0012(16)
C17 0.083(3) 0.087(8) 0.125(10) -0.003(6) 0.041(6) 0.011(4)

loop_
_atom_type_symbol
_atom_type_description
_atom_type_scat_dispersion_real
_atom_type_scat_dispersion_imag
_atom_type_scat_source
C C 0.0033 0.0016 'International Tables Vol C Tables 4.2.6.8 and 6.1.1.4'
H H 0.0000 0.0000 'International Tables Vol C Tables 4.2.6.8 and 6.1.1.4'
B B 0.0013 0.0007 'International Tables Vol C Tables 4.2.6.8 and 6.1.1.4'
N N 0.0061 0.0033 'International Tables Vol C Tables 4.2.6.8 and 6.1.1.4'

loop_
_geom_angle_atom_site_label_1
_geom_angle_atom_site_label_2
_geom_angle_atom_site_label_3
_geom_angle
_geom_angle_site_symmetry_1
_geom_angle_site_symmetry_3
C2 C1 B3 115.0(5) . .
C2 C1 B2 114.2(4) . .
B3 C1 B2 65.0(3) . .
C2 C1 B6 113.9(5) . .
B3 C1 B6 120.0(5) . .
B2 C1 B6 64.7(3) . .
C2 C1 B4 115.3(5) . .
B3 C1 B4 64.5(3) . .
B2 C1 B4 119.9(4) . .
B6 C1 B4 119.5(5) . .
C2 C1 B5 114.2(4) . .
B3 C1 B5 119.9(4) . .
B2 C1 B5 119.9(5) . .
B6 C1 B5 64.5(3) . .
B4 C1 B5 64.6(3) . .
N2 C2 C1 179.9(6) . .
B4 B1 B3 59.9(2) . .
B4 B1 B5 60.0(2) . .
B3 B1 B5 108.0(5) . .
B4 B1 B2 107.8(5) . .
B3 B1 B2 60.1(3) . .
B5 B1 B2 107.7(5) . .
B4 B1 B6 107.5(5) . .
B3 B1 B6 107.7(5) . .
B5 B1 B6 59.7(3) . .
B2 B1 B6 59.7(3) . .
B4 B1 H1 121.9 . .
B3 B1 H1 121.7 . .
B5 B1 H1 121.8 . .
B2 B1 H1 121.8 . .
B6 B1 H1 122.1 . .
C1 B2 B4 101.5(3) . 3_676
C1 B2 B5 101.5(3) . 3_676
B4 B2 B5 61.41(14) 3_676 3_676
C1 B2 B6 57.7(3) . .
B4 B2 B6 59.26(14) 3_676 .
B5 B2 B6 108.41(18) 3_676 .
C1 B2 B3 57.5(2) . .
B4 B2 B3 108.20(18) 3_676 .
B5 B2 B3 59.26(13) 3_676 .
B6 B2 B3 107.82(15) . .
C1 B2 B1 7.3(4) . .
B4 B2 B1 107.7(3) 3_676 .
B5 B2 B1 107.6(3) 3_676 .
B6 B2 B1 60.2(3) . .
B3 B2 B1 59.8(2) . .
B4 B2 H2 122.7 3_676 .
B5 B2 H2 122.6 3_676 .
B6 B2 H2 121.4 . .
B3 B2 H2 121.5 . .
B1 B2 H2 120.5 . .
C1 B3 B6 101.7(3) . 3_676
C1 B3 B5 101.6(3) . 3_676
B6 B3 B5 61.37(15) 3_676 3_676
C1 B3 B4 57.8(2) . .
B6 B3 B4 59.29(14) 3_676 .
B5 B3 B4 108.37(19) 3_676 .
C1 B3 B1 7.4(5) . .
B6 B3 B1 107.8(3) 3_676 .
B5 B3 B1 108.0(3) 3_676 .
B4 B3 B1 60.0(2) . .
C1 B3 B2 57.5(3) . .
B6 B3 B2 108.36(18) 3_676 .
B5 B3 B2 59.36(13) 3_676 .
B4 B3 B2 107.91(15) . .
B1 B3 B2 60.1(3) . .
B6 B3 H3 122.6 3_676 .
B5 B3 H3 122.7 3_676 .
B4 B3 H3 121.3 . .
B1 B3 H3 120.2 . .
B2 B3 H3 121.4 . .
C1 B4 B2 101.8(3) . 3_676
C1 B4 B6 101.5(3) . 3_676
B2 B4 B6 61.57(14) 3_676 3_676
C1 B4 B3 57.6(2) . .
B2 B4 B3 108.69(18) 3_676 .
B6 B4 B3 59.30(14) 3_676 .
C1 B4 B1 7.5(5) . .
B2 B4 B1 108.2(3) 3_676 .
B6 B4 B1 107.9(3) 3_676 .
B3 B4 B1 60.1(2) . .
C1 B4 B5 57.8(3) . .
B2 B4 B5 59.64(13) 3_676 .
B6 B4 B5 108.84(17) 3_676 .
B3 B4 B5 108.28(15) . .
B1 B4 B5 60.2(3) . .
B2 B4 H4 122.4 3_676 .
B6 B4 H4 122.6 3_676 .
B3 B4 H4 121.3 . .
B1 B4 H4 120.2 . .
B5 B4 H4 121.0 . .
C1 B5 B3 101.1(3) . 3_676
C1 B5 B2 101.2(3) . 3_676
B3 B5 B2 61.38(14) 3_676 3_676
C1 B5 B6 57.6(3) . .
B3 B5 B6 59.07(14) 3_676 .
B2 B5 B6 108.14(18) 3_676 .
C1 B5 B4 57.6(2) . .
B3 B5 B4 107.94(17) 3_676 .
B2 B5 B4 58.95(13) 3_676 .
B6 B5 B4 107.76(15) . .
C1 B5 B1 7.4(4) . .
B3 B5 B1 107.5(3) 3_676 .
B2 B5 B1 107.3(3) 3_676 .
B6 B5 B1 60.2(3) . .
B4 B5 B1 59.8(2) . .
B3 B5 H5 122.9 3_676 .
B2 B5 H5 122.9 3_676 .
B6 B5 H5 121.5 . .
B4 B5 H5 121.6 . .
B1 B5 H5 120.5 . .
C1 B6 B4 101.3(3) . 3_676
C1 B6 B3 101.7(3) . 3_676
B4 B6 B3 61.40(15) 3_676 3_676
C1 B6 B2 57.6(2) . .
B4 B6 B2 59.17(14) 3_676 .
B3 B6 B2 108.45(19) 3_676 .
C1 B6 B5 57.9(2) . .
B4 B6 B5 108.60(18) 3_676 .
B3 B6 B5 59.56(14) 3_676 .
B2 B6 B5 108.23(16) . .
C1 B6 B1 7.3(4) . .
B4 B6 B1 107.5(3) 3_676 .
B3 B6 B1 107.8(3) 3_676 .
B2 B6 B1 60.1(2) . .
B5 B6 B1 60.0(2) . .
B4 B6 H6 122.8 3_676 .
B3 B6 H6 122.5 3_676 .
B2 B6 H6 121.4 . .
B5 B6 H6 121.0 . .
B1 B6 H6 120.5 . .
C10 N1 C10 180.000(1) 3_766 .
C10 N1 C14 65.9(2) 3_766 .
C10 N1 C14 114.1(2) . .
C10 N1 C14 114.1(2) 3_766 3_766
C10 N1 C14 65.9(2) . 3_766
C14 N1 C14 180.00(11) . 3_766
C10 N1 C16 68.6(2) 3_766 .
C10 N1 C16 111.4(2) . .
C14 N1 C16 106.23(19) . .
C14 N1 C16 73.77(19) 3_766 .
C10 N1 C16 111.4(2) 3_766 3_766
C10 N1 C16 68.6(2) . 3_766
C14 N1 C16 73.77(19) . 3_766
C14 N1 C16 106.23(19) 3_766 3_766
C16 N1 C16 180.000(1) . 3_766
C10 N1 C12 107.08(18) 3_766 3_766
C10 N1 C12 72.92(18) . 3_766
C14 N1 C12 69.84(19) . 3_766
C14 N1 C12 110.16(19) 3_766 3_766
C16 N1 C12 72.29(18) . 3_766
C16 N1 C12 107.71(19) 3_766 3_766
C10 N1 C12 72.92(18) 3_766 .
C10 N1 C12 107.08(18) . .
C14 N1 C12 110.16(19) . .
C14 N1 C12 69.84(19) 3_766 .
C16 N1 C12 107.71(19) . .
C16 N1 C12 72.29(18) 3_766 .
C12 N1 C12 180.000(1) 3_766 .
N1 C10 C11 115.7(7) . .
N1 C10 H10A 108.3 . .
C11 C10 H10A 108.3 . .
N1 C10 H10B 108.3 . .
C11 C10 H10B 108.3 . .
H10A C10 H10B 107.4 . .
C10 C11 H11A 109.5 . .
C10 C11 H11B 109.5 . .
H11A C11 H11B 109.5 . .
C10 C11 H11C 109.5 . .
H11A C11 H11C 109.5 . .
H11B C11 H11C 109.5 . .
C13 C12 N1 117.4(7) . .
C13 C12 H12A 108.0 . .
N1 C12 H12A 108.0 . .
C13 C12 H12B 108.0 . .
N1 C12 H12B 108.0 . .
H12A C12 H12B 107.2 . .
C12 C13 H13A 109.5 . .
C12 C13 H13B 109.5 . .
H13A C13 H13B 109.5 . .
C12 C13 H13C 109.5 . .
H13A C13 H13C 109.5 . .
H13B C13 H13C 109.5 . .
C15 C14 N1 115.3(9) . .
C15 C14 H14A 108.5 . .
N1 C14 H14A 108.5 . .
C15 C14 H14B 108.5 . .
N1 C14 H14B 108.5 . .
H14A C14 H14B 107.5 . .
C14 C15 H15A 109.5 . .
C14 C15 H15B 109.5 . .
H15A C15 H15B 109.5 . .
C14 C15 H15C 109.5 . .
H15A C15 H15C 109.5 . .
H15B C15 H15C 109.5 . .
C17 C16 N1 116.5(7) . .
C17 C16 H16A 108.2 . .
N1 C16 H16A 108.2 . .
C17 C16 H16B 108.2 . .
N1 C16 H16B 108.2 . .
H16A C16 H16B 107.3 . .
C16 C17 H17A 109.5 . .
C16 C17 H17B 109.5 . .
H17A C17 H17B 109.5 . .
C16 C17 H17C 109.5 . .
H17A C17 H17C 109.5 . .
H17B C17 H17C 109.5 . .

loop_
_geom_bond_atom_site_label_1
_geom_bond_atom_site_label_2
_geom_bond_distance
_geom_bond_site_symmetry_2
C1 C2 1.329(8) .
C1 B3 1.661(6) .
C1 B2 1.661(7) .
C1 B6 1.664(8) .
C1 B4 1.665(6) .
C1 B5 1.669(7) .
C2 N2 1.157(5) .
B1 B4 1.778(7) .
B1 B3 1.778(7) .
B1 B5 1.784(8) .
B1 B2 1.785(8) .
B1 B6 1.788(9) .
B1 H1 1.1000 .
B2 B4 1.737(3) 3_676
B2 B5 1.749(3) 3_676
B2 B6 1.779(3) .
B2 B3 1.785(3) .
B2 H2 1.1000 .
B3 B6 1.739(4) 3_676
B3 B5 1.747(3) 3_676
B3 B4 1.775(3) .
B3 H3 1.1000 .
B4 B2 1.737(3) 3_676
B4 B6 1.738(4) 3_676
B4 B5 1.780(3) .
B4 H4 1.1000 .
B5 B3 1.747(3) 3_676
B5 B2 1.749(3) 3_676
B5 B6 1.779(3) .
B5 H5 1.1000 .
B6 B4 1.738(4) 3_676
B6 B3 1.739(4) 3_676
B6 H6 1.1000 .
N1 C10 1.477(4) 3_766
N1 C10 1.477(4) .
N1 C14 1.507(4) .
N1 C14 1.507(4) 3_766
N1 C16 1.528(4) .
N1 C16 1.528(4) 3_766
N1 C12 1.553(4) 3_766
N1 C12 1.553(4) .
C10 C11 1.515(19) .
C10 H10A 0.9700 .
C10 H10B 0.9700 .
C11 H11A 0.9600 .
C11 H11B 0.9600 .
C11 H11C 0.9600 .
C12 C13 1.48(2) .
C12 H12A 0.9700 .
C12 H12B 0.9700 .
C13 H13A 0.9600 .
C13 H13B 0.9600 .
C13 H13C 0.9600 .
C14 C15 1.47(2) .
C14 H14A 0.9700 .
C14 H14B 0.9700 .
C15 H15A 0.9600 .
C15 H15B 0.9600 .
C15 H15C 0.9600 .
C16 C17 1.52(3) .
C16 H16A 0.9700 .
C16 H16B 0.9700 .
C17 H17A 0.9600 .
C17 H17B 0.9600 .
C17 H17C 0.9600 .
